data_7105662
loop_
_publ_author_name
'Grove, Rebecca C.'
'Malehorn, Steven H.'
'Breen, Meghan E.'
'Wheeler, Kraig A.'

_publ_section_title
;
 A photoreactive crystalline quasiracemate.
;
_journal_issue 39
_journal_name_full 'Chemical communications (Cambridge, England)'
_journal_page_first 7322
_journal_page_last 7324
_journal_paper_doi 10.1039/c0cc02775h
_journal_volume 46
_journal_year 2010
_chemical_formula_moiety 'C12 H13 N O6 S'
_chemical_formula_sum 'C12 H13 N O6 S'
_chemical_formula_weight 299.29
_chemical_name_systematic
;
?
;
_space_group_IT_number 2
_symmetry_cell_setting triclinic
_symmetry_space_group_name_Hall '-P 1'
_symmetry_space_group_name_H-M 'P -1'
_atom_sites_solution_hydrogens geom
_atom_sites_solution_primary direct
_atom_sites_solution_secondary difmap
_audit_creation_method SHELXL-97
_cell_angle_alpha 91.461(1)
_cell_angle_beta 92.761(1)
_cell_angle_gamma 90.699(1)
_cell_formula_units_Z 2
_cell_length_a 7.2052(2)
_cell_length_b 8.2040(2)
_cell_length_c 11.3088(3)
_cell_measurement_reflns_used 5777
_cell_measurement_temperature 100(2)
_cell_measurement_theta_max 72.621
_cell_measurement_theta_min 3.539
_cell_volume 667.43(3)
_computing_cell_refinement APEX2
_computing_data_collection 'APEX2 (Bruker, 2009)'
_computing_data_reduction
;
SAINT (Bruker, 2009) and XPREP (Bruker, 2009)
;
_computing_molecular_graphics 'XSEED (Barbour, 2001)'
_computing_publication_material 'XSEED (Barbour, 2001)'
_computing_structure_refinement 'SHELXL-97 (Sheldrick, 2008)'
_computing_structure_solution 'SHELXS-97 (Sheldrick, 2008)'
_diffrn_ambient_temperature 100(2)
_diffrn_measured_fraction_theta_full 0.974
_diffrn_measured_fraction_theta_max 0.974
_diffrn_measurement_device_type 'Bruker APEXII CCD'
_diffrn_measurement_method 'phi and omega scans'
_diffrn_radiation_monochromator graphite
_diffrn_radiation_source 'fine-focus sealed tube'
_diffrn_radiation_type CuK\a
_diffrn_radiation_wavelength 1.54178
_diffrn_reflns_av_R_equivalents 0.0200
_diffrn_reflns_av_sigmaI/netI 0.0120
_diffrn_reflns_limit_h_max 8
_diffrn_reflns_limit_h_min -8
_diffrn_reflns_limit_k_max 9
_diffrn_reflns_limit_k_min -9
_diffrn_reflns_limit_l_max 13
_diffrn_reflns_limit_l_min -13
_diffrn_reflns_number 13874
_diffrn_reflns_theta_full 68.19
_diffrn_reflns_theta_max 68.19
_diffrn_reflns_theta_min 3.91
_exptl_absorpt_coefficient_mu 2.414
_exptl_absorpt_correction_T_max 0.7589
_exptl_absorpt_correction_T_min 0.4846
_exptl_absorpt_correction_type multi-scan
_exptl_absorpt_process_details 'SADABS (Bruker, 2009)'
_exptl_crystal_colour colorless
_exptl_crystal_density_diffrn 1.489
_exptl_crystal_density_method 'not measured'
_exptl_crystal_description 'transparent plate'
_exptl_crystal_F_000 312
_exptl_crystal_size_max 0.35
_exptl_crystal_size_mid 0.23
_exptl_crystal_size_min 0.12
_refine_diff_density_max 0.902
_refine_diff_density_min -0.462
_refine_diff_density_rms 0.060
_refine_ls_extinction_method none
_refine_ls_goodness_of_fit_ref 1.103
_refine_ls_hydrogen_treatment mixed
_refine_ls_matrix_type full
_refine_ls_number_parameters 194
_refine_ls_number_reflns 2380
_refine_ls_number_restraints 0
_refine_ls_restrained_S_all 1.103
_refine_ls_R_factor_all 0.0447
_refine_ls_R_factor_gt 0.0443
_refine_ls_shift/su_max 0.000
_refine_ls_shift/su_mean 0.000
_refine_ls_structure_factor_coef Fsqd
_refine_ls_weighting_details 'calc w=1/[\s^2^(Fo^2^)+(0.0408P)^2^+0.9330P] where P=(Fo^2^+2Fc^2^)/3'
_refine_ls_weighting_scheme calc
_refine_ls_wR_factor_gt 0.1091
_refine_ls_wR_factor_ref 0.1094
_reflns_number_gt 2332
_reflns_number_total 2380
_reflns_threshold_expression >2sigma(I)
_cod_data_source_file C0CC02775H.TXT
_cod_data_source_block kaw61
_cod_depositor_comments
;
The following automatic conversions were performed:
'_exptl_absorpt_correction_type' value 'Multi-scan' changed to
'multi-scan' according to
'/home/saulius/struct/CIF-dictionaries/cif_core.dic' dictionary named
'cif_core.dic' version 2.4.1 from 2010-06-29.

Automatic conversion script
Id: cif_fix_enum 1527 2010-12-29 10:47:43Z saulius 

 Adding full bibliography for 7105662--7105665.cif.
;
_cod_database_code 7105662

loop_
_symmetry_equiv_pos_as_xyz
'x, y, z'
'-x, -y, -z'

loop_
_atom_site_label
_atom_site_type_symbol
_atom_site_fract_x
_atom_site_fract_y
_atom_site_fract_z
_atom_site_U_iso_or_equiv
_atom_site_adp_type
_atom_site_occupancy
_atom_site_symmetry_multiplicity
_atom_site_calc_flag
_atom_site_refinement_flags
_atom_site_disorder_assembly
_atom_site_disorder_group
S1 S 0.48926(8) 0.61981(6) 0.32522(5) 0.02456(18) Uani 1 1 d . . .
O1 O 0.0829(3) -0.1380(2) -0.23463(15) 0.0343(4) Uani 1 1 d . . .
N1 N 0.3041(3) 0.6588(3) 0.39746(19) 0.0278(5) Uani 1 1 d . . .
C1 C 0.1583(3) -0.1538(3) -0.1285(2) 0.0263(5) Uani 1 1 d . . .
O2 O 0.1819(2) -0.2875(2) -0.08159(15) 0.0297(4) Uani 1 1 d . . .
C2 C 0.2116(3) 0.0019(3) -0.0685(2) 0.0275(5) Uani 1 1 d . . .
H2 H 0.1902 0.1002 -0.1093 0.033 Uiso 1 1 calc R . .
O3 O -0.0660(2) 0.5661(2) 0.18374(15) 0.0336(4) Uani 1 1 d . . .
C3 C 0.2887(3) 0.0103(3) 0.0406(2) 0.0241(5) Uani 1 1 d . . .
H3 H 0.3112 -0.0899 0.0788 0.029 Uiso 1 1 calc R . .
O4 O 0.0332(2) 0.4189(2) 0.33728(15) 0.0338(4) Uani 1 1 d . . .
C4 C 0.3420(3) 0.1607(3) 0.10754(19) 0.0232(5) Uani 1 1 d . . .
O5 O 0.5147(3) 0.7508(2) 0.24606(15) 0.0335(4) Uani 1 1 d . . .
C5 C 0.3233(3) 0.3141(3) 0.0577(2) 0.0259(5) Uani 1 1 d . . .
H5 H 0.2759 0.3221 -0.0217 0.031 Uiso 1 1 calc R . .
O6 O 0.6323(2) 0.5865(2) 0.41349(14) 0.0281(4) Uani 1 1 d . . .
C6 C 0.3729(3) 0.4542(3) 0.1227(2) 0.0259(5) Uani 1 1 d . . .
H6 H 0.3597 0.5583 0.0885 0.031 Uiso 1 1 calc R . .
C7 C 0.4424(3) 0.4405(3) 0.23897(19) 0.0237(5) Uani 1 1 d . . .
C8 C 0.4628(3) 0.2893(3) 0.2904(2) 0.0257(5) Uani 1 1 d . . .
H8 H 0.5097 0.2816 0.3700 0.031 Uiso 1 1 calc R . .
C9 C 0.4137(3) 0.1503(3) 0.2241(2) 0.0255(5) Uani 1 1 d . . .
H9 H 0.4288 0.0463 0.2581 0.031 Uiso 1 1 calc R . .
C10 C 0.0270(3) 0.5472(3) 0.2838(2) 0.0288(5) Uani 1 1 d . . .
C11 C 0.1341(4) 0.7013(3) 0.3288(2) 0.0324(6) Uani 1 1 d . . .
H11 H 0.1694 0.7653 0.2590 0.039 Uiso 1 1 calc R . .
C12 C 0.0132(4) 0.8057(3) 0.4047(3) 0.0404(6) Uani 1 1 d . . .
H12A H -0.0253 0.7432 0.4722 0.061 Uiso 1 1 calc R . .
H12B H -0.0970 0.8387 0.3575 0.061 Uiso 1 1 calc R . .
H12C H 0.0835 0.9029 0.4335 0.061 Uiso 1 1 calc R . .
H13 H 0.046(6) -0.235(6) -0.271(4) 0.083(14) Uiso 1 1 d . . .
H14 H -0.115(9) 0.461(8) 0.149(6) 0.15(2) Uiso 1 1 d . . .
H15 H 0.287(3) 0.596(3) 0.447(2) 0.010(6) Uiso 1 1 d . . .

loop_
_atom_site_aniso_label
_atom_site_aniso_U_11
_atom_site_aniso_U_22
_atom_site_aniso_U_33
_atom_site_aniso_U_23
_atom_site_aniso_U_13
_atom_site_aniso_U_12
S1 0.0315(3) 0.0180(3) 0.0235(3) -0.0017(2) -0.0047(2) -0.0001(2)
O1 0.0440(10) 0.0297(10) 0.0277(9) -0.0009(7) -0.0106(8) -0.0071(8)
N1 0.0332(11) 0.0241(11) 0.0251(11) -0.0039(9) -0.0066(9) 0.0022(9)
C1 0.0244(11) 0.0298(13) 0.0244(11) -0.0020(9) 0.0000(9) -0.0021(10)
O2 0.0326(9) 0.0259(9) 0.0298(9) -0.0005(7) -0.0068(7) -0.0026(7)
C2 0.0291(12) 0.0251(12) 0.0278(12) -0.0002(9) -0.0025(9) -0.0008(10)
O3 0.0359(10) 0.0321(10) 0.0314(9) -0.0059(7) -0.0109(7) 0.0018(8)
C3 0.0246(11) 0.0223(12) 0.0252(11) -0.0010(9) 0.0017(9) 0.0002(9)
O4 0.0368(10) 0.0332(10) 0.0302(9) -0.0052(7) -0.0081(7) -0.0022(8)
C4 0.0239(11) 0.0227(11) 0.0228(11) -0.0031(9) 0.0021(9) 0.0011(9)
O5 0.0467(11) 0.0207(9) 0.0324(9) 0.0009(7) -0.0043(8) -0.0024(8)
C5 0.0322(12) 0.0262(12) 0.0191(11) -0.0005(9) -0.0020(9) 0.0018(10)
O6 0.0300(9) 0.0251(9) 0.0285(9) -0.0011(7) -0.0053(7) -0.0020(7)
C6 0.0342(13) 0.0205(11) 0.0229(11) 0.0019(9) -0.0011(9) 0.0020(10)
C7 0.0290(12) 0.0200(11) 0.0218(11) -0.0037(9) 0.0002(9) 0.0010(9)
C8 0.0327(12) 0.0228(12) 0.0211(11) -0.0005(9) -0.0031(9) 0.0019(10)
C9 0.0318(12) 0.0199(11) 0.0246(11) 0.0015(9) 0.0002(9) 0.0022(9)
C10 0.0285(12) 0.0286(13) 0.0287(12) -0.0041(10) -0.0039(10) 0.0070(10)
C11 0.0318(13) 0.0276(13) 0.0368(14) -0.0035(10) -0.0070(10) 0.0031(10)
C12 0.0400(15) 0.0325(14) 0.0482(16) -0.0061(12) 0.0001(12) 0.0029(12)

loop_
_atom_type_symbol
_atom_type_description
_atom_type_scat_dispersion_real
_atom_type_scat_dispersion_imag
_atom_type_scat_source
C C 0.0181 0.0091 'International Tables Vol C Tables 4.2.6.8 and 6.1.1.4'
H H 0.0000 0.0000 'International Tables Vol C Tables 4.2.6.8 and 6.1.1.4'
N N 0.0311 0.0180 'International Tables Vol C Tables 4.2.6.8 and 6.1.1.4'
O O 0.0492 0.0322 'International Tables Vol C Tables 4.2.6.8 and 6.1.1.4'
S S 0.3331 0.5567 'International Tables Vol C Tables 4.2.6.8 and 6.1.1.4'

loop_
_geom_angle_atom_site_label_1
_geom_angle_atom_site_label_2
_geom_angle_atom_site_label_3
_geom_angle
_geom_angle_site_symmetry_1
_geom_angle_site_symmetry_3
_geom_angle_publ_flag
O5 S1 O6 119.43(11) . . ?
O5 S1 N1 107.35(11) . . ?
O6 S1 N1 105.77(10) . . ?
O5 S1 C7 107.87(10) . . ?
O6 S1 C7 108.62(10) . . ?
N1 S1 C7 107.21(11) . . ?
C1 O1 H13 114(3) . . ?
C11 N1 S1 117.90(18) . . ?
C11 N1 H15 113.3(18) . . ?
S1 N1 H15 112.9(17) . . ?
O2 C1 O1 123.4(2) . . ?
O2 C1 C2 122.8(2) . . ?
O1 C1 C2 113.8(2) . . ?
C3 C2 C1 122.5(2) . . ?
C3 C2 H2 118.8 . . ?
C1 C2 H2 118.8 . . ?
C10 O3 H14 112(4) . . ?
C2 C3 C4 125.8(2) . . ?
C2 C3 H3 117.1 . . ?
C4 C3 H3 117.1 . . ?
C5 C4 C9 119.1(2) . . ?
C5 C4 C3 121.8(2) . . ?
C9 C4 C3 119.1(2) . . ?
C6 C5 C4 120.8(2) . . ?
C6 C5 H5 119.6 . . ?
C4 C5 H5 119.6 . . ?
C5 C6 C7 119.0(2) . . ?
C5 C6 H6 120.5 . . ?
C7 C6 H6 120.5 . . ?
C8 C7 C6 121.3(2) . . ?
C8 C7 S1 119.63(17) . . ?
C6 C7 S1 118.87(17) . . ?
C9 C8 C7 119.0(2) . . ?
C9 C8 H8 120.5 . . ?
C7 C8 H8 120.5 . . ?
C8 C9 C4 120.8(2) . . ?
C8 C9 H9 119.6 . . ?
C4 C9 H9 119.6 . . ?
O4 C10 O3 124.2(2) . . ?
O4 C10 C11 122.4(2) . . ?
O3 C10 C11 113.4(2) . . ?
N1 C11 C12 109.6(2) . . ?
N1 C11 C10 110.9(2) . . ?
C12 C11 C10 110.3(2) . . ?
N1 C11 H11 108.7 . . ?
C12 C11 H11 108.7 . . ?
C10 C11 H11 108.7 . . ?
C11 C12 H12A 109.5 . . ?
C11 C12 H12B 109.5 . . ?
H12A C12 H12B 109.5 . . ?
C11 C12 H12C 109.5 . . ?
H12A C12 H12C 109.5 . . ?
H12B C12 H12C 109.5 . . ?

loop_
_geom_bond_atom_site_label_1
_geom_bond_atom_site_label_2
_geom_bond_distance
_geom_bond_site_symmetry_2
_geom_bond_publ_flag
S1 O5 1.4317(18) . ?
S1 O6 1.4336(17) . ?
S1 N1 1.628(2) . ?
S1 C7 1.765(2) . ?
O1 C1 1.304(3) . ?
O1 H13 0.92(5) . ?
N1 C11 1.469(3) . ?
N1 H15 0.78(3) . ?
C1 O2 1.240(3) . ?
C1 C2 1.469(3) . ?
C2 C3 1.329(3) . ?
C2 H2 0.9500 . ?
O3 C10 1.301(3) . ?
O3 H14 0.99(7) . ?
C3 C4 1.469(3) . ?
C3 H3 0.9500 . ?
O4 C10 1.228(3) . ?
C4 C5 1.397(3) . ?
C4 C9 1.397(3) . ?
C5 C6 1.382(3) . ?
C5 H5 0.9500 . ?
C6 C7 1.392(3) . ?
C6 H6 0.9500 . ?
C7 C8 1.390(3) . ?
C8 C9 1.382(3) . ?
C8 H8 0.9500 . ?
C9 H9 0.9500 . ?
C10 C11 1.535(4) . ?
C11 C12 1.510(4) . ?
C11 H11 1.0000 . ?
C12 H12A 0.9800 . ?
C12 H12B 0.9800 . ?
C12 H12C 0.9800 . ?

loop_
_geom_hbond_atom_site_label_D
_geom_hbond_atom_site_label_H
_geom_hbond_atom_site_label_A
_geom_hbond_distance_DH
_geom_hbond_distance_HA
_geom_hbond_distance_DA
_geom_hbond_angle_DHA
_geom_hbond_site_symmetry_A
O1 H13 O4 0.92(5) 1.74(5) 2.661(2) 178(4) 2
O3 H14 O2 0.99(7) 1.65(7) 2.643(2) 175(6) 2
N1 H15 O6 0.78(3) 2.27(3) 2.997(3) 156(2) 2_666
C9 H9 O5 0.95 2.51 3.379(3) 151.8 1_545
C5 H5 O3 0.95 2.52 3.399(3) 154.4 2_565
C6 H6 O2 0.95 2.62 3.426(3) 142.7 1_565

loop_
_geom_torsion_atom_site_label_1
_geom_torsion_atom_site_label_2
_geom_torsion_atom_site_label_3
_geom_torsion_atom_site_label_4
_geom_torsion
_geom_torsion_site_symmetry_1
_geom_torsion_site_symmetry_2
_geom_torsion_site_symmetry_3
_geom_torsion_site_symmetry_4
_geom_torsion_publ_flag
O5 S1 N1 C11 50.1(2) . . . . ?
O6 S1 N1 C11 178.69(18) . . . . ?
C7 S1 N1 C11 -65.5(2) . . . . ?
O2 C1 C2 C3 -0.2(4) . . . . ?
O1 C1 C2 C3 179.3(2) . . . . ?
C1 C2 C3 C4 -178.6(2) . . . . ?
C2 C3 C4 C5 -3.1(4) . . . . ?
C2 C3 C4 C9 176.9(2) . . . . ?
C9 C4 C5 C6 -0.6(3) . . . . ?
C3 C4 C5 C6 179.4(2) . . . . ?
C4 C5 C6 C7 0.1(4) . . . . ?
C5 C6 C7 C8 0.1(4) . . . . ?
C5 C6 C7 S1 -175.33(18) . . . . ?
O5 S1 C7 C8 162.18(19) . . . . ?
O6 S1 C7 C8 31.4(2) . . . . ?
N1 S1 C7 C8 -82.5(2) . . . . ?
O5 S1 C7 C6 -22.3(2) . . . . ?
O6 S1 C7 C6 -153.14(19) . . . . ?
N1 S1 C7 C6 93.0(2) . . . . ?
C6 C7 C8 C9 0.3(4) . . . . ?
S1 C7 C8 C9 175.71(18) . . . . ?
C7 C8 C9 C4 -0.9(4) . . . . ?
C5 C4 C9 C8 1.1(3) . . . . ?
C3 C4 C9 C8 -179.0(2) . . . . ?
S1 N1 C11 C12 -153.53(19) . . . . ?
S1 N1 C11 C10 84.5(2) . . . . ?
O4 C10 C11 N1 29.3(3) . . . . ?
O3 C10 C11 N1 -149.3(2) . . . . ?
O4 C10 C11 C12 -92.2(3) . . . . ?
O3 C10 C11 C12 89.1(3) . . . . ?
